data_4135144
loop_
_publ_author_name
'Roagna, Giulia'
'Ascough, David M. H.'
'Ibba, Francesco'
'Vicini, Anna Chiara'
'Fontana, Alberto'
'Christensen, Kirsten E.'
'Peschiulli, Aldo'
'Oehlrich, Daniel'
'Misale, Antonio'
'Trabanco, Andr\'es A'
'Paton, Robert S.'
'Pupo, Gabriele'
'Gouverneur, Veronique'

_publ_section_title
;
 Hydrogen Bonding Phase-Transfer Catalysis with Ionic Reactants:
 Enantioselective Synthesis of \g-Fluoroamines.
;
_journal_name_full 'Journal of the American Chemical Society'
_journal_paper_doi 10.1021/jacs.0c05131
_journal_year 2020
_chemical_absolute_configuration ad
_chemical_formula_moiety 'C11 H17 F1 N, Cl'
_chemical_formula_sum 'C11 H17 Cl F N'
_chemical_formula_weight 217.71
_chemical_melting_point ?
_space_group_IT_number 19
_space_group_name_Hall 'P 2ac 2ab'
_space_group_name_H-M_alt 'P 21 21 21'
_symmetry_cell_setting orthorhombic
_symmetry_space_group_name_Hall 'P 2ac 2ab'
_symmetry_space_group_name_H-M 'P 21 21 21'
_atom_sites_solution_hydrogens difmap
_atom_sites_solution_primary other
_audit_creation_date 2019-07-15
_audit_creation_method 'CRYSTALS_ver_14.61_build_7356 '
_cell_angle_alpha 90
_cell_angle_beta 90
_cell_angle_gamma 90
_cell_formula_units_Z 8
_cell_length_a 9.95040(10)
_cell_length_b 10.52650(10)
_cell_length_c 23.7547(4)
_cell_measurement_reflns_used 18010
_cell_measurement_temperature 300
_cell_measurement_theta_max 76.91
_cell_measurement_theta_min 3.72
_cell_volume 2488.14(5)
_computing_cell_refinement
; 
 CrysAlisPro (Rigaku Oxford Diffraction, 2017) 
;
_computing_data_collection 'SuperNova, (Oxford Diffraction, 2010)'
_computing_data_reduction
; 
 CrysAlisPro (Rigaku Oxford Diffraction, 2017) 
;
_computing_molecular_graphics 'CAMERON (Watkin et al., 1996)'
_computing_publication_material 'CRYSTALS (Betteridge et al., 2003)'
_computing_structure_refinement 'CRYSTALS (Betteridge et al., 2003)'
_computing_structure_solution 'Superflip (Palatinus & Chapuis, 2007)'
_diffrn_ambient_temperature 300
_diffrn_measured_fraction_theta_full 0.998
_diffrn_measured_fraction_theta_max 0.998
_diffrn_measurement_device Area
_diffrn_measurement_device_type 'Oxford Diffraction SuperNova'
_diffrn_measurement_method \w
_diffrn_radiation_monochromator 'focussing mirrors'
_diffrn_radiation_type 'Cu K\a'
_diffrn_radiation_wavelength 1.54184
_diffrn_reflns_av_R_equivalents 0.060
_diffrn_reflns_av_sigmaI/netI 0.0524
_diffrn_reflns_av_unetI/netI 0.052
_diffrn_reflns_limit_h_max 12
_diffrn_reflns_limit_h_min -11
_diffrn_reflns_limit_k_max 13
_diffrn_reflns_limit_k_min -13
_diffrn_reflns_limit_l_max 29
_diffrn_reflns_limit_l_min -30
_diffrn_reflns_number 49083
_diffrn_reflns_theta_full 77.272
_diffrn_reflns_theta_max 77.272
_diffrn_reflns_theta_min 3.721
_diffrn_standards_number 0
_exptl_absorpt_coefficient_mu 2.544
_exptl_absorpt_correction_T_max 0.78
_exptl_absorpt_correction_T_min 0.41
_exptl_absorpt_correction_type multi-scan
_exptl_absorpt_process_details
; 
 CrysAlisPro (Rigaku Oxford Diffraction, 2017) 
;
_exptl_crystal_colour clear_pale_colourless
_exptl_crystal_density_diffrn 1.162
_exptl_crystal_density_meas ?
_exptl_crystal_density_method 'not measured'
_exptl_crystal_description plate
_exptl_crystal_F_000 928.000
_exptl_crystal_size_max 0.40
_exptl_crystal_size_mid 0.25
_exptl_crystal_size_min 0.10
_refine_diff_density_max 0.12
_refine_diff_density_min -0.16
_refine_ls_abs_structure_details
; 
 Parsons, Flack & Wagner (2013), 
 2145 Friedel Pairs 
;
_refine_ls_abs_structure_Flack 0.001(6)
_refine_ls_extinction_method None
_refine_ls_goodness_of_fit_ref 1.0011
_refine_ls_hydrogen_treatment constr
_refine_ls_matrix_type full
_refine_ls_number_parameters 307
_refine_ls_number_reflns 5262
_refine_ls_number_restraints 48
_refine_ls_R_factor_all 0.0382
_refine_ls_R_factor_gt 0.0343
_refine_ls_shift/su_max 0.0006166
_refine_ls_shift/su_mean 0.0000456
_refine_ls_structure_factor_coef Fsqd
_refine_ls_weighting_details
;
 Method= Modified Sheldrick 
 w=1/[\s^2^(F^2^) + ( 0.06P)^2^ + 0.09P] 
 ,where P=(max(Fo^2^,0) + 2Fc^2^)/3 
;
_refine_ls_weighting_scheme calc
_refine_ls_wR_factor_all 0.0997
_refine_ls_wR_factor_gt 0.0944
_refine_ls_wR_factor_ref 0.0997
_reflns_limit_h_max 12
_reflns_limit_h_min -12
_reflns_limit_k_max 13
_reflns_limit_k_min 0
_reflns_limit_l_max 30
_reflns_limit_l_min 0
_reflns_number_gt 4695
_reflns_number_total 5262
_reflns_threshold_expression I>2.0\s(I)
_oxford_diffrn_Wilson_B_factor 5.77
_oxford_diffrn_Wilson_scale 0.06
_oxford_refine_ls_r_factor_ref 0.0382
_oxford_refine_ls_scale 4.41(6)
_oxford_reflns_number_all 5262
_oxford_structure_analysis_title 'exp_4468_2_300_00 -7146-CU'
_cod_data_source_file ja0c05131_si_003.cif
_cod_data_source_block (R)-3ab-HCl
_cod_depositor_comments
;
The following automatic conversions were performed:

data item '_chemical_melting_point' value 'not measured' was changed
to '?' -- the value is undefined or not given.

data item '_exptl_crystal_density_meas' value 'not measured' was
changed to '?' -- the value is perceived as not measured.

Automatic conversion script
Id: cif_fix_values 7556 2019-12-06 15:28:31Z antanas 
;
_cod_original_sg_symbol_H-M 'P 21 21 21 '
_cod_original_formula_sum 'C11 H17 Cl F1 N'
_cod_database_code 4135144
_oxford_refine_reflns_threshold_expression_ref I>-10.0\s(I)
_oxford_hooft_y -0.005(7)
_oxford_bijvoet_difference 0.001(6)
_oxford_refined_flack_x 0.007(13)

loop_
_symmetry_equiv_pos_as_xyz
x,y,z
-x+1/2,-y,z+1/2
x+1/2,-y+1/2,-z
-x,y+1/2,-z+1/2

loop_
_atom_site_label
_atom_site_type_symbol
_atom_site_fract_x
_atom_site_fract_y
_atom_site_fract_z
_atom_site_U_iso_or_equiv
_atom_site_occupancy
_atom_site_adp_type
_atom_site_refinement_flags_posn
_atom_site_refinement_flags_adp
_atom_site_refinement_flags_occupancy
_atom_site_disorder_assembly
_atom_site_disorder_group
_atom_site_attached_hydrogens
C3 C 0.5587(2) 0.31644(17) 0.64790(7) 0.0700 1.0000 Uani D . . . . .
C4 C 0.53173(19) 0.23303(18) 0.69871(7) 0.0657 1.0000 Uani . . . . . .
N5 N 0.51219(13) 0.30739(12) 0.75141(6) 0.0610 1.0000 Uani . . . . . .
C6 C 0.5115(2) 0.2257(2) 0.80292(7) 0.0759 1.0000 Uani . . . . . .
C7 C 0.4896(3) 0.3039(3) 0.85509(9) 0.0997 1.0000 Uani . . . . . .
C8 C 0.6043(2) 0.23703(17) 0.59789(7) 0.0711 1.0000 Uani . . . . . .
C9 C 0.5325(3) 0.1325(2) 0.57985(10) 0.0958 1.0000 Uani . . . . . .
C10 C 0.5755(4) 0.0636(3) 0.53338(12) 0.1181 1.0000 Uani . . . . . .
C11 C 0.6865(4) 0.0992(3) 0.50457(11) 0.1241 1.0000 Uani . . . . . .
C12 C 0.7584(4) 0.2029(3) 0.52187(10) 0.1155 1.0000 Uani . . . . . .
C13 C 0.7181(2) 0.2705(2) 0.56833(9) 0.0893 1.0000 Uani . . . . . .
Cl14 Cl 0.23786(4) 0.45506(4) 0.75545(2) 0.0762 1.0000 Uani . . . . . .
Cl15 Cl 0.25627(5) 0.00104(4) 0.73516(2) 0.0837 1.0000 Uani . . . . . .
F21 F 0.0739(6) 0.0335(4) 0.8817(3) 0.1657 0.665(5) Uani D . P 1 1 .
C23 C 0.0451(5) 0.2433(5) 0.84809(18) 0.0767 0.665(5) Uani D . P 1 1 .
C24 C -0.04092(18) 0.2265(2) 0.79613(7) 0.0685 1.0000 Uani D . . . . .
N25 N 0.04477(14) 0.22165(12) 0.74507(5) 0.0619 1.0000 Uani . . . . . .
C26 C -0.0321(2) 0.2255(3) 0.69122(8) 0.0746 1.0000 Uani . . . . . .
C27 C 0.0611(3) 0.2281(3) 0.64171(9) 0.0965 1.0000 Uani . . . . . .
C28 C -0.0379(6) 0.2850(6) 0.8982(2) 0.0770 0.665(5) Uani D . P 1 1 .
C29 C -0.1555(5) 0.2324(4) 0.91889(19) 0.0964 0.665(5) Uani D . P 1 1 .
C30 C -0.2263(6) 0.2871(5) 0.96252(18) 0.1216 0.665(5) Uani D . P 1 1 .
C31 C -0.1812(6) 0.3960(5) 0.98591(19) 0.1306 0.665(5) Uani D . P 1 1 .
C32 C -0.0660(6) 0.4529(5) 0.96623(18) 0.1328 0.665(5) Uani D . P 1 1 .
C33 C 0.0081(5) 0.3968(5) 0.9224(2) 0.1055 0.665(5) Uani D . P 1 1 .
F121 F 0.1260(16) 0.0642(13) 0.9050(5) 0.2076 0.335(5) Uani D . P 1 2 .
C122 C 0.0441(13) 0.0731(8) 0.8582(4) 0.1089 0.335(5) Uani D . P 1 2 .
C123 C 0.0264(13) 0.2145(9) 0.8534(4) 0.0767 0.335(5) Uani D . P 1 2 .
C128 C -0.0597(11) 0.2747(11) 0.8975(4) 0.0770 0.335(5) Uani D . P 1 2 .
C129 C -0.1694(12) 0.1971(9) 0.9076(4) 0.0964 0.335(5) Uani D . P 1 2 .
C130 C -0.2538(10) 0.2247(9) 0.9515(3) 0.1216 0.335(5) Uani D . P 1 2 .
C131 C -0.2292(11) 0.3292(10) 0.9853(3) 0.1306 0.335(5) Uani D . P 1 2 .
C132 C -0.1197(11) 0.4077(9) 0.9756(4) 0.1328 0.335(5) Uani D . P 1 2 .
C133 C -0.0337(9) 0.3796(10) 0.9312(4) 0.1055 0.335(5) Uani D . P 1 2 .
H41 H 0.4491 0.1851 0.6934 0.0789 1.0000 Uiso R . . . . .
H42 H 0.6067 0.1754 0.7048 0.0803 1.0000 Uiso R . . . . .
H51 H 0.5716 0.3717 0.7555 0.0896 1.0000 Uiso R . . . . .
H52 H 0.4356 0.3526 0.7512 0.0902 1.0000 Uiso R . . . . .
H61 H 0.4377 0.1639 0.7988 0.0912 1.0000 Uiso R . . . . .
H62 H 0.6006 0.1870 0.8048 0.0923 1.0000 Uiso R . . . . .
H71 H 0.5691 0.3570 0.8600 0.1496 1.0000 Uiso R . . . . .
H72 H 0.4776 0.2500 0.8868 0.1489 1.0000 Uiso R . . . . .
H73 H 0.4118 0.3573 0.8524 0.1492 1.0000 Uiso R . . . . .
H91 H 0.4547 0.1097 0.5983 0.1154 1.0000 Uiso R . . . . .
H101 H 0.5259 -0.0076 0.5217 0.1427 1.0000 Uiso R . . . . .
H111 H 0.7122 0.0517 0.4727 0.1488 1.0000 Uiso R . . . . .
H121 H 0.8358 0.2280 0.5034 0.1390 1.0000 Uiso R . . . . .
H131 H 0.7679 0.3403 0.5799 0.1078 1.0000 Uiso R . . . . .
H241 H -0.0978 0.3002 0.7930 0.0829 1.0000 Uiso R . . . . .
H242 H -0.0946 0.1499 0.7960 0.0832 1.0000 Uiso R . . . . .
H251 H 0.1002 0.2901 0.7457 0.0922 1.0000 Uiso R . . . . .
H252 H 0.0958 0.1506 0.7454 0.0922 1.0000 Uiso R . . . . .
H261 H -0.0828 0.3044 0.6914 0.0902 1.0000 Uiso R . . . . .
H262 H -0.0912 0.1517 0.6890 0.0909 1.0000 Uiso R . . . . .
H271 H 0.0116 0.2304 0.6064 0.1431 1.0000 Uiso R . . . . .
H272 H 0.1128 0.1511 0.6405 0.1444 1.0000 Uiso R . . . . .
H273 H 0.1238 0.2992 0.6430 0.1450 1.0000 Uiso R . . . . .
C22 C 0.1398(5) 0.1395(6) 0.8659(2) 0.1227 0.665(5) Uani D . P 1 1 .
H1231 H 0.1154 0.2533 0.8523 0.0918 0.335(5) Uiso R . P 1 2 .
H231 H 0.1042 0.3174 0.8394 0.0925 0.665(5) Uiso R . P 1 1 .
H221 H 0.1940 0.1701 0.8978 0.1472 0.665(5) Uiso R . P 1 1 .
H222 H 0.1977 0.1146 0.8342 0.1469 0.665(5) Uiso R . P 1 1 .
H1221 H -0.0412 0.0307 0.8650 0.1304 0.335(5) Uiso R . P 1 2 .
H1222 H 0.0878 0.0364 0.8250 0.1307 0.335(5) Uiso R . P 1 2 .
H1281 H -0.1873 0.1274 0.8841 0.1159 0.335(5) Uiso R . P 1 2 .
H1282 H -0.3277 0.1740 0.9589 0.1462 0.335(5) Uiso R . P 1 2 .
H1283 H -0.2870 0.3450 1.0157 0.1573 0.335(5) Uiso R . P 1 2 .
H1284 H -0.1040 0.4773 0.9978 0.1592 0.335(5) Uiso R . P 1 2 .
H281 H -0.1900 0.1594 0.9025 0.1159 0.665(5) Uiso R . P 1 1 .
H282 H -0.3045 0.2500 0.9775 0.1456 0.665(5) Uiso R . P 1 1 .
H283 H -0.2289 0.4313 1.0155 0.1569 0.665(5) Uiso R . P 1 1 .
H284 H -0.0375 0.5298 0.9808 0.1589 0.665(5) Uiso R . P 1 1 .
H1331 H 0.0399 0.4302 0.9240 0.1269 0.335(5) Uiso R . P 1 2 .
H331 H 0.0873 0.4327 0.9099 0.1267 0.665(5) Uiso R . P 1 1 .
F1 F 0.4609(3) 0.4798(2) 0.59186(10) 0.1427 0.788(6) Uani D . P 2 1 .
F101 F 0.3661(12) 0.3670(13) 0.6074(4) 0.1691 0.212(6) Uani D . P 2 2 .
C2 C 0.4302(5) 0.3901(3) 0.6319(2) 0.0944 0.788(6) Uani D . P 2 1 .
C102 C 0.4663(17) 0.4253(11) 0.6363(10) 0.0944 0.212(6) Uani D . P 2 2 .
H1021 H 0.4340 0.4645 0.6709 0.1128 0.212(6) Uiso R . P 2 2 .
H1022 H 0.5150 0.4896 0.6141 0.1129 0.212(6) Uiso R . P 2 2 .
H21 H 0.3921 0.4349 0.6650 0.1125 0.788(6) Uiso R . P 2 1 .
H22 H 0.3644 0.3319 0.6193 0.1127 0.788(6) Uiso R . P 2 1 .
H31 H 0.6276 0.3810 0.6580 0.0834 0.788(6) Uiso R . P 2 1 .
H32 H 0.6411 0.3619 0.6588 0.0838 0.212(6) Uiso R . P 2 2 .

loop_
_atom_site_aniso_label
_atom_site_aniso_U_11
_atom_site_aniso_U_22
_atom_site_aniso_U_33
_atom_site_aniso_U_23
_atom_site_aniso_U_13
_atom_site_aniso_U_12
C3 0.0809(11) 0.0573(8) 0.0719(9) -0.0010(7) 0.0002(8) -0.0074(8)
C4 0.0706(9) 0.0558(8) 0.0707(9) -0.0013(7) -0.0011(7) -0.0006(8)
N5 0.0566(6) 0.0563(6) 0.0702(7) 0.0001(5) -0.0039(6) -0.0027(5)
C6 0.0854(12) 0.0693(10) 0.0730(10) 0.0076(8) -0.0051(9) -0.0033(10)
C7 0.120(2) 0.1091(18) 0.0703(10) -0.0018(11) -0.0018(12) -0.0048(16)
C8 0.0815(11) 0.0652(9) 0.0665(9) 0.0009(7) -0.0014(8) -0.0003(8)
C9 0.1110(18) 0.0834(13) 0.0931(14) -0.0164(11) 0.0125(13) -0.0193(13)
C10 0.163(3) 0.0914(16) 0.0997(16) -0.0261(13) 0.0026(18) -0.0193(19)
C11 0.170(3) 0.118(2) 0.0843(14) -0.0188(14) 0.0219(17) 0.008(2)
C12 0.123(2) 0.134(2) 0.0894(13) -0.0017(13) 0.0279(17) 0.002(2)
C13 0.0893(14) 0.0955(14) 0.0830(11) -0.0002(10) 0.0073(10) -0.0108(12)
Cl14 0.0672(2) 0.05680(19) 0.1045(3) -0.00631(18) -0.0005(2) 0.00242(16)
Cl15 0.0676(2) 0.0630(2) 0.1204(3) -0.0074(2) -0.0094(3) 0.01241(19)
F21 0.203(5) 0.088(2) 0.206(6) 0.027(3) 0.047(5) 0.037(3)
C23 0.078(2) 0.083(3) 0.0687(13) 0.0163(14) 0.0003(13) 0.001(2)
C24 0.0665(9) 0.0662(9) 0.0729(9) -0.0012(8) -0.0018(8) -0.0024(8)
N25 0.0630(7) 0.0523(6) 0.0704(7) -0.0006(5) -0.0053(6) 0.0037(5)
C26 0.0698(10) 0.0811(11) 0.0730(10) 0.0022(9) -0.0089(8) -0.0051(9)
C27 0.0949(15) 0.1208(18) 0.0736(11) -0.0005(12) 0.0001(11) 0.0079(15)
C28 0.092(2) 0.0763(14) 0.0633(9) 0.0063(9) -0.0055(12) 0.0049(16)
C29 0.114(2) 0.092(3) 0.083(2) -0.0075(19) 0.0095(18) -0.012(2)
C30 0.131(4) 0.152(5) 0.082(2) -0.013(3) 0.017(2) -0.009(4)
C31 0.172(6) 0.139(5) 0.0802(19) -0.010(3) 0.033(3) -0.006(4)
C32 0.219(7) 0.091(3) 0.088(2) -0.021(2) 0.010(3) -0.024(3)
C33 0.131(4) 0.106(2) 0.079(2) -0.0014(16) 0.012(2) -0.030(3)
F121 0.311(15) 0.165(10) 0.146(6) 0.007(6) -0.082(7) 0.100(10)
C122 0.164(10) 0.064(5) 0.099(5) 0.016(4) -0.003(6) 0.034(6)
C123 0.078(2) 0.083(3) 0.0687(13) 0.0163(14) 0.0003(13) 0.001(2)
C128 0.092(2) 0.0763(14) 0.0633(9) 0.0063(9) -0.0055(12) 0.0049(16)
C129 0.114(2) 0.092(3) 0.083(2) -0.0075(19) 0.0095(18) -0.012(2)
C130 0.131(4) 0.152(5) 0.082(2) -0.013(3) 0.017(2) -0.009(4)
C131 0.172(6) 0.139(5) 0.0802(19) -0.010(3) 0.033(3) -0.006(4)
C132 0.219(7) 0.091(3) 0.088(2) -0.021(2) 0.010(3) -0.024(3)
C133 0.131(4) 0.106(2) 0.079(2) -0.0014(16) 0.012(2) -0.030(3)
C22 0.108(3) 0.171(5) 0.089(3) 0.011(3) -0.011(2) 0.045(4)
F1 0.213(3) 0.1071(17) 0.1082(14) 0.0432(12) 0.0150(16) 0.0384(18)
F101 0.162(10) 0.223(14) 0.123(8) -0.039(8) -0.058(7) 0.093(10)
C2 0.133(4) 0.072(2) 0.0780(17) 0.006(2) -0.004(2) 0.026(2)
C102 0.133(4) 0.072(2) 0.0780(17) 0.006(2) -0.004(2) 0.026(2)

loop_
_atom_type_symbol
_atom_type_scat_dispersion_real
_atom_type_scat_dispersion_imag
_atom_type_scat_Cromer_Mann_a1
_atom_type_scat_Cromer_Mann_b1
_atom_type_scat_Cromer_Mann_a2
_atom_type_scat_Cromer_Mann_b2
_atom_type_scat_Cromer_Mann_a3
_atom_type_scat_Cromer_Mann_b3
_atom_type_scat_Cromer_Mann_a4
_atom_type_scat_Cromer_Mann_b4
_atom_type_scat_Cromer_Mann_c
_atom_type_scat_source
C 0.0181 0.0091 2.3100 20.8439 1.0200 10.2075 1.5886 0.5687 0.8650 51.6512 0.2156 'International Tables Vol C 4.2.6.8 and 6.1.1.4'
H 0.0000 0.0000 0.4930 10.5109 0.3229 26.1257 0.1402 3.1424 0.0408 57.7998 0.0030 'International Tables Vol C 4.2.6.8 and 6.1.1.4'
F 0.0727 0.0534 3.5392 10.2825 2.6412 4.2944 1.5170 0.2615 1.0243 26.1476 0.2776 'International Tables Vol C 4.2.6.8 and 6.1.1.4'
N 0.0311 0.0180 12.2126 0.0057 3.1322 9.8933 2.0125 28.9975 1.1663 0.5826 -11.5290 'International Tables Vol C 4.2.6.8 and 6.1.1.4'
Cl 0.3639 0.7018 11.4604 0.0104 7.1964 1.1662 6.2556 18.5194 1.6455 47.7784 -9.5574 'International Tables Vol C 4.2.6.8 and 6.1.1.4'

loop_
_geom_angle_atom_site_label_1
_geom_angle_site_symmetry_1
_geom_angle_atom_site_label_2
_geom_angle_site_symmetry_2
_geom_angle_atom_site_label_3
_geom_angle_site_symmetry_3
_geom_angle
_geom_angle_publ_flag
C4 . C3 . C8 . 110.86(14) yes
C4 . C3 . C2 . 109.9(2) yes
C8 . C3 . C2 . 109.3(2) yes
C4 . C3 . H31 . 109.0 no
C8 . C3 . H31 . 111.0 no
C2 . C3 . H31 . 106.7 no
C4 . C3 . C8 . 110.86(14) yes
C4 . C3 . C102 . 118.8(10) yes
C8 . C3 . C102 . 117.5(9) yes
C4 . C3 . H32 . 102.7 no
C8 . C3 . H32 . 102.9 no
C102 . C3 . H32 . 100.9 no
C3 . C4 . N5 . 112.82(15) yes
C3 . C4 . H41 . 110.3 no
N5 . C4 . H41 . 105.8 no
C3 . C4 . H42 . 110.1 no
N5 . C4 . H42 . 107.7 no
H41 . C4 . H42 . 110.1 no
C4 . N5 . C6 . 112.73(12) yes
C4 . N5 . H51 . 113.5 no
C6 . N5 . H51 . 110.2 no
C4 . N5 . H52 . 112.7 no
C6 . N5 . H52 . 107.7 no
H51 . N5 . H52 . 99.1 no
N5 . C6 . C7 . 111.14(19) yes
N5 . C6 . H61 . 107.6 no
C7 . C6 . H61 . 109.5 no
N5 . C6 . H62 . 105.8 no
C7 . C6 . H62 . 108.8 no
H61 . C6 . H62 . 113.9 no
C6 . C7 . H71 . 107.1 no
C6 . C7 . H72 . 110.2 no
H71 . C7 . H72 . 110.5 no
C6 . C7 . H73 . 112.6 no
H71 . C7 . H73 . 109.0 no
H72 . C7 . H73 . 107.5 no
C3 . C8 . C9 . 121.72(19) yes
C3 . C8 . C13 . 120.16(18) yes
C9 . C8 . C13 . 118.1(2) yes
C8 . C9 . C10 . 120.2(3) yes
C8 . C9 . H91 . 119.7 no
C10 . C9 . H91 . 120.1 no
C9 . C10 . C11 . 120.6(3) yes
C9 . C10 . H101 . 119.3 no
C11 . C10 . H101 . 120.0 no
C10 . C11 . C12 . 119.8(3) yes
C10 . C11 . H111 . 118.7 no
C12 . C11 . H111 . 121.5 no
C11 . C12 . C13 . 120.1(3) yes
C11 . C12 . H121 . 121.4 no
C13 . C12 . H121 . 118.4 no
C8 . C13 . C12 . 121.1(2) yes
C8 . C13 . H131 . 119.3 no
C12 . C13 . H131 . 119.5 no
C24 . C23 . C28 . 111.5(4) yes
C24 . C23 . C22 . 119.9(4) yes
C28 . C23 . C22 . 109.4(4) yes
C24 . C23 . H231 . 104.8 no
C28 . C23 . H231 . 104.9 no
C22 . C23 . H231 . 104.8 no
C23 . C24 . N25 . 110.3(2) yes
C23 . C24 . H241 . 107.6 no
N25 . C24 . H241 . 107.5 no
C23 . C24 . H242 . 114.4 no
N25 . C24 . H242 . 106.6 no
H241 . C24 . H242 . 110.3 no
N25 . C24 . C123 . 118.4(5) yes
N25 . C24 . H241 . 107.5 no
C123 . C24 . H241 . 113.2 no
N25 . C24 . H242 . 106.6 no
C123 . C24 . H242 . 100.2 no
H241 . C24 . H242 . 110.3 no
C24 . N25 . C26 . 113.93(13) yes
C24 . N25 . H251 . 108.0 no
C26 . N25 . H251 . 107.7 no
C24 . N25 . H252 . 110.1 no
C26 . N25 . H252 . 108.6 no
H251 . N25 . H252 . 108.4 no
N25 . C26 . C27 . 110.88(16) yes
N25 . C26 . H261 . 106.5 no
C27 . C26 . H261 . 108.1 no
N25 . C26 . H262 . 109.5 no
C27 . C26 . H262 . 110.2 no
H261 . C26 . H262 . 111.6 no
C26 . C27 . H271 . 111.4 no
C26 . C27 . H272 . 109.9 no
H271 . C27 . H272 . 105.5 no
C26 . C27 . H273 . 112.7 no
H271 . C27 . H273 . 109.3 no
H272 . C27 . H273 . 107.8 no
C23 . C28 . C29 . 128.6(5) yes
C23 . C28 . C33 . 113.0(5) yes
C29 . C28 . C33 . 118.2(4) yes
C28 . C29 . C30 . 122.1(4) yes
C28 . C29 . H281 . 119.6 no
C30 . C29 . H281 . 118.3 no
C29 . C30 . C31 . 119.6(4) yes
C29 . C30 . H282 . 122.3 no
C31 . C30 . H282 . 118.1 no
C30 . C31 . C32 . 120.5(4) yes
C30 . C31 . H283 . 118.8 no
C32 . C31 . H283 . 120.7 no
C31 . C32 . C33 . 120.4(4) yes
C31 . C32 . H284 . 120.6 no
C33 . C32 . H284 . 118.9 no
C32 . C33 . C28 . 119.3(4) yes
C32 . C33 . H331 . 120.9 no
C28 . C33 . H331 . 119.8 no
F121 . C122 . C123 . 101.3(9) yes
F121 . C122 . H1221 . 110.4 no
C123 . C122 . H1221 . 111.4 no
F121 . C122 . H1222 . 111.0 no
C123 . C122 . H1222 . 112.5 no
H1221 . C122 . H1222 . 110.0 no
C24 . C123 . C122 . 101.5(6) yes
C24 . C123 . C128 . 109.9(8) yes
C122 . C123 . C128 . 115.8(9) yes
C24 . C123 . H1231 . 109.9 no
C122 . C123 . H1231 . 108.0 no
C128 . C123 . H1231 . 111.2 no
C123 . C128 . C129 . 108.8(10) yes
C123 . C128 . C133 . 129.4(10) yes
C129 . C128 . C133 . 121.1(6) yes
C128 . C129 . C130 . 119.3(6) yes
C128 . C129 . H1281 . 120.6 no
C130 . C129 . H1281 . 120.1 no
C129 . C130 . C131 . 120.1(6) yes
C129 . C130 . H1282 . 120.7 no
C131 . C130 . H1282 . 119.2 no
C130 . C131 . C132 . 121.1(6) yes
C130 . C131 . H1283 . 118.6 no
C132 . C131 . H1283 . 120.3 no
C131 . C132 . C133 . 118.8(6) yes
C131 . C132 . H1284 . 121.0 no
C133 . C132 . H1284 . 120.1 no
C132 . C133 . C128 . 119.5(6) yes
C132 . C133 . H1331 . 120.5 no
C128 . C133 . H1331 . 120.0 no
C23 . C22 . F21 . 112.0(5) yes
C23 . C22 . H221 . 108.8 no
F21 . C22 . H221 . 108.8 no
C23 . C22 . H222 . 110.3 no
F21 . C22 . H222 . 106.1 no
H221 . C22 . H222 . 110.9 no
C3 . C2 . F1 . 109.4(4) yes
C3 . C2 . H21 . 111.1 no
F1 . C2 . H21 . 107.8 no
C3 . C2 . H22 . 109.0 no
F1 . C2 . H22 . 112.4 no
H21 . C2 . H22 . 107.0 no
C3 . C102 . F101 . 101.4(8) yes
C3 . C102 . H1021 . 111.8 no
F101 . C102 . H1021 . 112.1 no
C3 . C102 . H1022 . 108.8 no
F101 . C102 . H1022 . 113.7 no
H1021 . C102 . H1022 . 108.8 no

loop_
_geom_bond_atom_site_label_1
_geom_bond_site_symmetry_1
_geom_bond_atom_site_label_2
_geom_bond_site_symmetry_2
_geom_bond_distance
_geom_bond_publ_flag
C3 . C4 . 1.517(2) yes
C3 . C8 . 1.522(2) yes
C3 . C2 . 1.543(4) yes
C3 . H31 . 0.995 no
C3 . C4 . 1.517(2) yes
C3 . C8 . 1.522(2) yes
C3 . C102 . 1.495(9) yes
C3 . H32 . 0.984 no
C4 . N5 . 1.489(2) yes
C4 . H41 . 0.973 no
C4 . H42 . 0.972 no
N5 . C6 . 1.495(2) yes
N5 . H51 . 0.904 no
N5 . H52 . 0.899 no
C6 . C7 . 1.503(3) yes
C6 . H61 . 0.986 no
C6 . H62 . 0.977 no
C7 . H71 . 0.976 no
C7 . H72 . 0.951 no
C7 . H73 . 0.959 no
C8 . C9 . 1.381(3) yes
C8 . C13 . 1.378(3) yes
C9 . C10 . 1.388(3) yes
C9 . H91 . 0.921 no
C10 . C11 . 1.352(4) yes
C10 . H101 . 0.940 no
C11 . C12 . 1.368(4) yes
C11 . H111 . 0.944 no
C12 . C13 . 1.373(3) yes
C12 . H121 . 0.925 no
C13 . H131 . 0.928 no
F21 . C22 . 1.348(6) yes
C23 . C24 . 1.512(5) yes
C23 . C28 . 1.514(5) yes
C23 . C22 . 1.504(6) yes
C23 . H231 . 0.998 no
C24 . N25 . 1.484(2) yes
C24 . H241 . 0.964 no
C24 . H242 . 0.967 no
C24 . N25 . 1.484(2) yes
C24 . C123 . 1.522(9) yes
C24 . H241 . 0.964 no
C24 . H242 . 0.967 no
N25 . C26 . 1.491(2) yes
N25 . H251 . 0.907 no
N25 . H252 . 0.904 no
C26 . C27 . 1.498(3) yes
C26 . H261 . 0.972 no
C26 . H262 . 0.975 no
C27 . H271 . 0.973 no
C27 . H272 . 0.961 no
C27 . H273 . 0.975 no
C28 . C29 . 1.385(5) yes
C28 . C33 . 1.387(5) yes
C29 . C30 . 1.379(5) yes
C29 . H281 . 0.927 no
C30 . C31 . 1.351(6) yes
C30 . H282 . 0.941 no
C31 . C32 . 1.375(6) yes
C31 . H283 . 0.926 no
C32 . C33 . 1.407(6) yes
C32 . H284 . 0.925 no
C33 . H331 . 0.923 no
F121 . C122 . 1.383(9) yes
C122 . C123 . 1.504(8) yes
C122 . H1221 . 0.973 no
C122 . H1222 . 0.978 no
C123 . C128 . 1.494(9) yes
C123 . H1231 . 0.976 no
C128 . C129 . 1.384(9) yes
C128 . C133 . 1.388(9) yes
C129 . C130 . 1.369(9) yes
C129 . H1281 . 0.939 no
C130 . C131 . 1.384(8) yes
C130 . H1282 . 0.926 no
C131 . C132 . 1.387(9) yes
C131 . H1283 . 0.936 no
C132 . C133 . 1.390(9) yes
C132 . H1284 . 0.916 no
C133 . H1331 . 0.922 no
C22 . H221 . 0.986 no
C22 . H222 . 0.983 no
F1 . C2 . 1.374(5) yes
F101 . C102 . 1.357(9) yes
C2 . H21 . 0.992 no
C2 . H22 . 0.945 no
C102 . H1021 . 0.974 no
C102 . H1022 . 0.986 no
